data_7109534
loop_
_publ_author_name
'Xiang Su'
'Chao Chen'
'Yong Wang'
'Junjie Chen'
'Zhenbang Lou'
'Ming Li'

_publ_section_title
;
 One-pot synthesis of quinazoline derivatives via [2+2+2] cascade
 annulation of diaryliodonium salts and two nitriles
;
_journal_name_full Chem.Commun.
_journal_page_first 6752
_journal_paper_doi 10.1039/c3cc43216e
_journal_volume 49
_journal_year 2013
_chemical_formula_moiety 'C21 H16 N2'
_chemical_formula_sum 'C21 H16 N2'
_chemical_formula_weight 296.36
_chemical_name_systematic
;
?
;
_space_group_IT_number 2
_symmetry_cell_setting triclinic
_symmetry_space_group_name_Hall '-P 1'
_symmetry_space_group_name_H-M 'P -1'
_atom_sites_solution_hydrogens geom
_atom_sites_solution_primary direct
_atom_sites_solution_secondary difmap
_audit_creation_method SHELXL-97
_cell_angle_alpha 71.601(18)
_cell_angle_beta 88.482(15)
_cell_angle_gamma 72.077(13)
_cell_formula_units_Z 2
_cell_length_a 7.4635(11)
_cell_length_b 10.487(3)
_cell_length_c 11.065(2)
_cell_measurement_reflns_used 37
_cell_measurement_temperature 295(2)
_cell_measurement_theta_max 14.24
_cell_measurement_theta_min 4.89
_cell_volume 779.5(3)
_computing_cell_refinement 'XSCANS (Bruker, 1997)'
_computing_data_collection 'XSCANS (Bruker, 1997)'
_computing_data_reduction 'XSCANS (Bruker, 1997)'
_computing_molecular_graphics 'SHELXTL (Bruker, 1997)'
_computing_publication_material 'SHELXTL (Bruker, 1997)'
_computing_structure_refinement 'SHELXL-97 (Sheldrick, 1997)'
_computing_structure_solution 'SHELXS-97 (Sheldrick, 1990)'
_diffrn_ambient_temperature 295(2)
_diffrn_measured_fraction_theta_full 0.987
_diffrn_measured_fraction_theta_max 0.987
_diffrn_measurement_device_type 'Bruker P4'
_diffrn_measurement_method '\w scans'
_diffrn_radiation_monochromator graphite
_diffrn_radiation_source 'fine-focus sealed tube'
_diffrn_radiation_type MoK\a
_diffrn_radiation_wavelength 0.71073
_diffrn_reflns_av_R_equivalents 0.0462
_diffrn_reflns_av_sigmaI/netI 0.0516
_diffrn_reflns_limit_h_max 8
_diffrn_reflns_limit_h_min -1
_diffrn_reflns_limit_k_max 11
_diffrn_reflns_limit_k_min -11
_diffrn_reflns_limit_l_max 13
_diffrn_reflns_limit_l_min -13
_diffrn_reflns_number 3414
_diffrn_reflns_theta_full 25.05
_diffrn_reflns_theta_max 25.05
_diffrn_reflns_theta_min 1.95
_diffrn_standards_decay_% 0
_diffrn_standards_interval_count 97
_diffrn_standards_number 3
_exptl_absorpt_coefficient_mu 0.075
_exptl_absorpt_correction_type none
_exptl_crystal_colour Colorless
_exptl_crystal_density_diffrn 1.263
_exptl_crystal_density_meas ?
_exptl_crystal_density_method 'not measured'
_exptl_crystal_description prism
_exptl_crystal_F_000 312
_exptl_crystal_size_max 0.40
_exptl_crystal_size_mid 0.40
_exptl_crystal_size_min 0.30
_refine_diff_density_max 0.628
_refine_diff_density_min -0.198
_refine_diff_density_rms 0.043
_refine_ls_extinction_method none
_refine_ls_goodness_of_fit_ref 1.013
_refine_ls_hydrogen_treatment mixed
_refine_ls_matrix_type full
_refine_ls_number_parameters 213
_refine_ls_number_reflns 2725
_refine_ls_number_restraints 1
_refine_ls_restrained_S_all 1.025
_refine_ls_R_factor_all 0.0906
_refine_ls_R_factor_gt 0.0571
_refine_ls_shift/su_max 0.006
_refine_ls_shift/su_mean 0.000
_refine_ls_structure_factor_coef Fsqd
_refine_ls_weighting_details 'calc w=1/[\s^2^(Fo^2^)+(0.0010P)^2^+0.6000P] where P=(Fo^2^+2Fc^2^)/3'
_refine_ls_weighting_scheme calc
_refine_ls_wR_factor_gt 0.1082
_refine_ls_wR_factor_ref 0.1211
_reflns_number_gt 1809
_reflns_number_total 2725
_reflns_threshold_expression I>2sigma(I)
_cod_data_source_file c3cc43216e.txt
_cod_data_source_block chenc-17
_cod_depositor_comments
;
The following automatic conversions were performed:

'_exptl_crystal_density_meas' value 'none' was changed to '?' - the
value is perceived as not measured.

Automatic conversion script
Id: cif_fix_values 3008 2015-01-20 13:52:24Z robertas 
;
_cod_original_sg_symbol_H-M P-1
_cod_database_code 7109534

loop_
_symmetry_equiv_pos_as_xyz
'x, y, z'
'-x, -y, -z'

loop_
_atom_site_label
_atom_site_type_symbol
_atom_site_fract_x
_atom_site_fract_y
_atom_site_fract_z
_atom_site_U_iso_or_equiv
_atom_site_adp_type
_atom_site_occupancy
_atom_site_symmetry_multiplicity
_atom_site_calc_flag
_atom_site_refinement_flags
N1 N 0.3788(3) 0.3166(2) 0.53182(19) 0.0445(5) Uani 1 1 d .
N2 N 0.4172(3) 0.3432(2) 0.73525(19) 0.0436(5) Uani 1 1 d .
C1 C 0.4439(3) 0.2679(2) 0.6523(2) 0.0409(6) Uani 1 1 d .
C2 C 0.3220(3) 0.4801(2) 0.6907(2) 0.0415(6) Uani 1 1 d .
C3 C 0.1301(3) 0.6903(3) 0.5086(2) 0.0473(6) Uani 1 1 d .
H3 H 0.1082 0.7493 0.5585 0.057 Uiso 1 1 calc R
C4 C 0.0535(3) 0.7434(3) 0.3850(3) 0.0491(7) Uani 1 1 d .
C5 C 0.0877(4) 0.6529(3) 0.3115(3) 0.0559(7) Uani 1 1 d .
H5 H 0.0361 0.6889 0.2274 0.067 Uiso 1 1 calc R
C6 C 0.1946(4) 0.5129(3) 0.3588(2) 0.0540(7) Uani 1 1 d .
H6 H 0.2140 0.4555 0.3074 0.065 Uiso 1 1 calc R
C7 C 0.2748(3) 0.4566(2) 0.4860(2) 0.0424(6) Uani 1 1 d .
C8 C 0.2428(3) 0.5459(2) 0.5619(2) 0.0410(6) Uani 1 1 d .
C9 C 0.5615(3) 0.1155(2) 0.7056(2) 0.0424(6) Uani 1 1 d .
C10 C 0.6130(4) 0.0332(3) 0.6263(3) 0.0502(7) Uani 1 1 d .
H10 H 0.5731 0.0726 0.5398 0.060 Uiso 1 1 calc R
C11 C 0.7237(4) -0.1077(3) 0.6752(3) 0.0586(7) Uani 1 1 d .
H11 H 0.7565 -0.1624 0.6214 0.070 Uiso 1 1 calc R
C12 C 0.7847(4) -0.1665(3) 0.8018(3) 0.0631(8) Uani 1 1 d .
H12 H 0.8608 -0.2605 0.8335 0.076 Uiso 1 1 calc R
C13 C 0.7340(5) -0.0870(3) 0.8828(3) 0.0650(8) Uani 1 1 d D
H13 H 0.783(3) -0.122(2) 0.9756(11) 0.041(6) Uiso 1 1 d D
C14 C 0.6211(4) 0.0542(3) 0.8345(3) 0.0554(7) Uani 1 1 d .
H14 H 0.5854 0.1077 0.8892 0.067 Uiso 1 1 calc R
C15 C 0.3027(3) 0.5574(2) 0.7843(2) 0.0428(6) Uani 1 1 d .
C16 C 0.2474(4) 0.4997(3) 0.9045(2) 0.0513(7) Uani 1 1 d .
H16 H 0.2183 0.4157 0.9237 0.062 Uiso 1 1 calc R
C17 C 0.2348(4) 0.5653(3) 0.9960(3) 0.0608(8) Uani 1 1 d .
H17 H 0.1948 0.5265 1.0756 0.073 Uiso 1 1 calc R
C18 C 0.2812(4) 0.6880(3) 0.9700(3) 0.0629(8) Uani 1 1 d .
H18 H 0.2738 0.7315 1.0321 0.075 Uiso 1 1 calc R
C19 C 0.3385(4) 0.7461(3) 0.8518(3) 0.0596(8) Uani 1 1 d .
H19 H 0.3709 0.8286 0.8344 0.072 Uiso 1 1 calc R
C20 C 0.3481(4) 0.6824(3) 0.7590(3) 0.0504(7) Uani 1 1 d .
H20 H 0.3852 0.7231 0.6789 0.060 Uiso 1 1 calc R
C21 C -0.0670(4) 0.8970(3) 0.3283(3) 0.0649(8) Uani 1 1 d .
H21A H -0.0738 0.9442 0.3906 0.097 Uiso 1 1 calc R
H21B H -0.1918 0.9016 0.3038 0.097 Uiso 1 1 calc R
H21C H -0.0117 0.9425 0.2545 0.097 Uiso 1 1 calc R

loop_
_atom_site_aniso_label
_atom_site_aniso_U_11
_atom_site_aniso_U_22
_atom_site_aniso_U_33
_atom_site_aniso_U_23
_atom_site_aniso_U_13
_atom_site_aniso_U_12
N1 0.0424(12) 0.0394(11) 0.0475(12) -0.0121(9) 0.0029(10) -0.0090(9)
N2 0.0449(12) 0.0353(11) 0.0461(12) -0.0113(9) 0.0007(10) -0.0080(9)
C1 0.0392(14) 0.0356(13) 0.0456(15) -0.0100(11) 0.0050(11) -0.0119(11)
C2 0.0392(14) 0.0366(13) 0.0453(14) -0.0097(11) 0.0051(11) -0.0111(11)
C3 0.0422(14) 0.0390(13) 0.0555(16) -0.0100(12) 0.0052(12) -0.0110(11)
C4 0.0382(14) 0.0435(14) 0.0547(16) -0.0015(12) 0.0032(12) -0.0125(12)
C5 0.0521(17) 0.0580(17) 0.0449(15) -0.0018(13) -0.0023(13) -0.0144(14)
C6 0.0560(17) 0.0538(16) 0.0462(16) -0.0125(13) 0.0027(13) -0.0127(13)
C7 0.0390(14) 0.0431(14) 0.0426(14) -0.0102(11) 0.0055(11) -0.0134(11)
C8 0.0360(13) 0.0364(12) 0.0463(14) -0.0081(11) 0.0060(11) -0.0111(10)
C9 0.0384(14) 0.0356(13) 0.0517(15) -0.0124(11) 0.0033(11) -0.0115(11)
C10 0.0494(16) 0.0413(14) 0.0568(16) -0.0167(12) 0.0045(13) -0.0093(12)
C11 0.0559(18) 0.0422(15) 0.076(2) -0.0226(14) 0.0099(15) -0.0090(13)
C12 0.0545(18) 0.0368(15) 0.083(2) -0.0093(15) -0.0021(16) -0.0040(13)
C13 0.071(2) 0.0461(16) 0.0644(19) -0.0079(15) -0.0100(16) -0.0090(15)
C14 0.0634(18) 0.0411(14) 0.0570(17) -0.0149(13) -0.0016(14) -0.0102(13)
C15 0.0409(14) 0.0348(13) 0.0455(15) -0.0107(11) -0.0014(11) -0.0043(11)
C16 0.0579(17) 0.0392(14) 0.0514(16) -0.0109(12) 0.0029(13) -0.0116(12)
C17 0.068(2) 0.0616(18) 0.0474(16) -0.0189(14) 0.0069(14) -0.0121(15)
C18 0.0617(19) 0.0646(19) 0.066(2) -0.0349(16) -0.0006(16) -0.0101(15)
C19 0.0557(18) 0.0436(15) 0.079(2) -0.0244(15) -0.0044(15) -0.0095(13)
C20 0.0523(16) 0.0417(14) 0.0544(16) -0.0128(12) 0.0009(13) -0.0136(12)
C21 0.0498(17) 0.0469(16) 0.077(2) 0.0029(14) -0.0032(15) -0.0090(13)

loop_
_atom_type_symbol
_atom_type_description
_atom_type_scat_dispersion_real
_atom_type_scat_dispersion_imag
_atom_type_scat_source
C C 0.0033 0.0016 'International Tables Vol C Tables 4.2.6.8 and 6.1.1.4'
H H 0.0000 0.0000 'International Tables Vol C Tables 4.2.6.8 and 6.1.1.4'
N N 0.0061 0.0033 'International Tables Vol C Tables 4.2.6.8 and 6.1.1.4'

loop_
_geom_angle_atom_site_label_1
_geom_angle_atom_site_label_2
_geom_angle_atom_site_label_3
_geom_angle
C1 N1 C7 116.3(2)
C2 N2 C1 117.8(2)
N1 C1 N2 126.4(2)
N1 C1 C9 118.0(2)
N2 C1 C9 115.6(2)
N2 C2 C8 121.4(2)
N2 C2 C15 115.3(2)
C8 C2 C15 123.3(2)
C4 C3 C8 121.0(3)
C4 C3 H3 119.5
C8 C3 H3 119.5
C3 C4 C5 118.6(2)
C3 C4 C21 121.1(3)
C5 C4 C21 120.3(3)
C6 C5 C4 122.5(3)
C6 C5 H5 118.8
C4 C5 H5 118.8
C5 C6 C7 119.5(3)
C5 C6 H6 120.2
C7 C6 H6 120.2
N1 C7 C8 122.3(2)
N1 C7 C6 118.7(2)
C8 C7 C6 119.0(2)
C7 C8 C3 119.3(2)
C7 C8 C2 115.7(2)
C3 C8 C2 124.9(2)
C10 C9 C14 118.8(2)
C10 C9 C1 120.3(2)
C14 C9 C1 120.9(2)
C9 C10 C11 120.4(3)
C9 C10 H10 119.8
C11 C10 H10 119.8
C12 C11 C10 120.4(3)
C12 C11 H11 119.8
C10 C11 H11 119.8
C11 C12 C13 120.3(3)
C11 C12 H12 119.9
C13 C12 H12 119.9
C12 C13 C14 119.6(3)
C12 C13 H13 123.6(13)
C14 C13 H13 116.6(13)
C9 C14 C13 120.6(3)
C9 C14 H14 119.7
C13 C14 H14 119.7
C16 C15 C20 118.3(2)
C16 C15 C2 119.0(2)
C20 C15 C2 122.6(2)
C17 C16 C15 120.8(3)
C17 C16 H16 119.6
C15 C16 H16 119.6
C18 C17 C16 120.3(3)
C18 C17 H17 119.9
C16 C17 H17 119.9
C19 C18 C17 119.8(3)
C19 C18 H18 120.1
C17 C18 H18 120.1
C18 C19 C20 120.2(3)
C18 C19 H19 119.9
C20 C19 H19 119.9
C19 C20 C15 120.6(3)
C19 C20 H20 119.7
C15 C20 H20 119.7
C4 C21 H21A 109.5
C4 C21 H21B 109.5
H21A C21 H21B 109.5
C4 C21 H21C 109.5
H21A C21 H21C 109.5
H21B C21 H21C 109.5

loop_
_geom_bond_atom_site_label_1
_geom_bond_atom_site_label_2
_geom_bond_distance
N1 C1 1.314(3)
N1 C7 1.365(3)
N2 C2 1.325(3)
N2 C1 1.362(3)
C1 C9 1.497(3)
C2 C8 1.424(3)
C2 C15 1.484(3)
C3 C4 1.368(4)
C3 C8 1.423(3)
C3 H3 0.9300
C4 C5 1.399(4)
C4 C21 1.516(3)
C5 C6 1.372(4)
C5 H5 0.9300
C6 C7 1.411(3)
C6 H6 0.9300
C7 C8 1.410(3)
C9 C10 1.385(3)
C9 C14 1.388(3)
C10 C11 1.388(3)
C10 H10 0.9300
C11 C12 1.366(4)
C11 H11 0.9300
C12 C13 1.380(4)
C12 H12 0.9300
C13 C14 1.394(4)
C13 H13 1.011(10)
C14 H14 0.9300
C15 C16 1.386(3)
C15 C20 1.396(3)
C16 C17 1.379(4)
C16 H16 0.9300
C17 C18 1.376(4)
C17 H17 0.9300
C18 C19 1.375(4)
C18 H18 0.9300
C19 C20 1.381(4)
C19 H19 0.9300
C20 H20 0.9300
C21 H21A 0.9600
C21 H21B 0.9600
C21 H21C 0.9600
